data_4028677
loop_
_publ_author_name
'Mingdi Yang'
'Dongling Xu'
'Wengang Xi'
'Lianke Wang'
'Jun Zheng'
'Jing Huang'
'Jingyan Zhang'
'Hongping Zhou'
'Jieying Wu'
'Yupeng Tian'

_publ_section_title
;
 Aggregation-Induced Fluorescence Behavior of Triphenylamine-Based Schiff
 Bases: The Combined Effect of Multiple Forces
;
_journal_name_full 'Journal of Organic Chemistry'
_journal_page_first 10344
_journal_page_last 10359
_journal_paper_doi 10.1021/jo401719c
_journal_volume 78
_journal_year 2013
_chemical_formula_sum 'C32 H25 N3'
_chemical_formula_weight 451.55
_chemical_name_systematic
;
 ?
;
_space_group_IT_number 14
_symmetry_cell_setting monoclinic
_symmetry_space_group_name_Hall '-P 2ybc'
_symmetry_space_group_name_H-M 'P 1 21/c 1'
_atom_sites_solution_hydrogens geom
_atom_sites_solution_primary direct
_atom_sites_solution_secondary difmap
_audit_creation_method SHELXL-97
_cell_angle_alpha 90.00
_cell_angle_beta 103.084(14)
_cell_angle_gamma 90.00
_cell_formula_units_Z 8
_cell_length_a 10.872(10)
_cell_length_b 38.16(4)
_cell_length_c 11.993(11)
_cell_measurement_temperature 291(2)
_cell_volume 4846(8)
_computing_cell_refinement 'Bruker SMART'
_computing_data_collection 'Bruker SMART'
_computing_data_reduction 'Bruker SAINT'
_computing_molecular_graphics 'Bruker SHELXTL'
_computing_publication_material 'Bruker SHELXTL'
_computing_structure_refinement 'SHELXL-97 (Sheldrick, 1997)'
_computing_structure_solution 'SHELXS-97 (Sheldrick, 1990)'
_diffrn_ambient_temperature 291(2)
_diffrn_measured_fraction_theta_full 0.998
_diffrn_measured_fraction_theta_max 0.998
_diffrn_measurement_device_type 'CCD area detector'
_diffrn_measurement_method 'phi and omega scans'
_diffrn_radiation_monochromator graphite
_diffrn_radiation_source 'fine-focus sealed tube'
_diffrn_radiation_type MoK\a
_diffrn_radiation_wavelength 0.71073
_diffrn_reflns_av_R_equivalents 0.0879
_diffrn_reflns_av_sigmaI/netI 0.0849
_diffrn_reflns_limit_h_max 12
_diffrn_reflns_limit_h_min -12
_diffrn_reflns_limit_k_max 45
_diffrn_reflns_limit_k_min -45
_diffrn_reflns_limit_l_max 12
_diffrn_reflns_limit_l_min -14
_diffrn_reflns_number 33739
_diffrn_reflns_theta_full 25.00
_diffrn_reflns_theta_max 25.00
_diffrn_reflns_theta_min 1.07
_exptl_absorpt_coefficient_mu 0.073
_exptl_absorpt_correction_T_max 0.9848
_exptl_absorpt_correction_T_min 0.9834
_exptl_absorpt_correction_type none
_exptl_crystal_colour yellow
_exptl_crystal_density_diffrn 1.238
_exptl_crystal_description needle
_exptl_crystal_F_000 1904
_exptl_crystal_size_max 0.23
_exptl_crystal_size_mid 0.22
_exptl_crystal_size_min 0.21
_refine_diff_density_max 0.180
_refine_diff_density_min -0.157
_refine_diff_density_rms 0.040
_refine_ls_extinction_coef 0.00185(17)
_refine_ls_extinction_expression Fc^*^=kFc[1+0.001xFc^2^\l^3^/sin(2\q)]^-1/4^
_refine_ls_extinction_method SHELXL
_refine_ls_goodness_of_fit_ref 1.006
_refine_ls_hydrogen_treatment mixed
_refine_ls_matrix_type full
_refine_ls_number_parameters 632
_refine_ls_number_reflns 8526
_refine_ls_number_restraints 19
_refine_ls_restrained_S_all 1.005
_refine_ls_R_factor_all 0.1467
_refine_ls_R_factor_gt 0.0521
_refine_ls_shift/su_max 0.001
_refine_ls_shift/su_mean 0.000
_refine_ls_structure_factor_coef Fsqd
_refine_ls_weighting_details 'calc w=1/[\s^2^(Fo^2^)+(0.0317P)^2^+0.0000P] where P=(Fo^2^+2Fc^2^)/3'
_refine_ls_weighting_scheme calc
_refine_ls_wR_factor_gt 0.0935
_refine_ls_wR_factor_ref 0.1147
_reflns_number_gt 3703
_reflns_number_total 8526
_reflns_threshold_expression >2sigma(I)
_cod_data_source_file jo401719c_si_002.cif
_cod_data_source_block a
_cod_original_sg_symbol_H-M 'P 1 21/c 1 '
_cod_database_code 4028677

loop_
_symmetry_equiv_pos_as_xyz
'x, y, z'
'-x, y+1/2, -z+1/2'
'-x, -y, -z'
'x, -y-1/2, z-1/2'

loop_
_atom_site_label
_atom_site_type_symbol
_atom_site_fract_x
_atom_site_fract_y
_atom_site_fract_z
_atom_site_U_iso_or_equiv
_atom_site_adp_type
_atom_site_occupancy
_atom_site_symmetry_multiplicity
_atom_site_calc_flag
_atom_site_refinement_flags
N4 N 0.6387(2) 0.80022(6) 0.48896(18) 0.0645(7) Uani 1 1 d .
C1 C 1.2846(3) 0.86441(7) 0.7357(2) 0.0670(9) Uani 1 1 d U
H1 H 1.3249 0.8777 0.7984 0.080 Uiso 1 1 calc R
C2 C 1.1560(3) 0.86695(7) 0.6962(2) 0.0665(8) Uani 1 1 d .
H2 H 1.1091 0.8818 0.7322 0.080 Uiso 1 1 calc R
C3 C 1.0967(3) 0.84724(7) 0.6024(2) 0.0593(8) Uani 1 1 d .
H3 H 1.0097 0.8487 0.5754 0.071 Uiso 1 1 calc R
C4 C 1.1664(3) 0.82547(6) 0.5491(2) 0.0516(7) Uani 1 1 d .
C5 C 1.2938(3) 0.82318(7) 0.5911(2) 0.0642(8) Uani 1 1 d .
H5 H 1.3410 0.8082 0.5562 0.077 Uiso 1 1 calc R
C6 C 1.3535(3) 0.84264(8) 0.6839(2) 0.0692(9) Uani 1 1 d U
H6 H 1.4404 0.8409 0.7112 0.083 Uiso 1 1 calc R
C7 C 1.1312(2) 0.76907(7) 0.4519(2) 0.0531(7) Uani 1 1 d .
C8 C 1.1814(2) 0.75435(7) 0.3675(2) 0.0559(7) Uani 1 1 d .
H8 H 1.1972 0.7684 0.3088 0.067 Uiso 1 1 calc R
C9 C 1.2081(3) 0.71942(8) 0.3688(3) 0.0672(8) Uani 1 1 d .
H9 H 1.2418 0.7096 0.3112 0.081 Uiso 1 1 calc R
C10 C 1.1852(3) 0.69881(8) 0.4553(3) 0.0721(9) Uani 1 1 d .
H10 H 1.2047 0.6750 0.4570 0.087 Uiso 1 1 calc R
C11 C 1.1339(3) 0.71297(8) 0.5394(3) 0.0749(9) Uani 1 1 d .
H11 H 1.1173 0.6988 0.5973 0.090 Uiso 1 1 calc R
C12 C 1.1068(3) 0.74820(8) 0.5382(2) 0.0694(9) Uani 1 1 d .
H12 H 1.0721 0.7579 0.5953 0.083 Uiso 1 1 calc R
C13 C 1.0344(2) 0.82211(7) 0.3551(2) 0.0525(7) Uani 1 1 d .
C14 C 1.0579(2) 0.85683(7) 0.3319(2) 0.0588(8) Uani 1 1 d .
H14 H 1.1241 0.8687 0.3795 0.071 Uiso 1 1 calc R
C15 C 0.9845(2) 0.87379(7) 0.2393(2) 0.0581(8) Uani 1 1 d .
H15 H 1.0013 0.8972 0.2265 0.070 Uiso 1 1 calc R
C16 C 0.8860(2) 0.85710(7) 0.1644(2) 0.0495(7) Uani 1 1 d .
C17 C 0.8681(2) 0.82192(7) 0.1846(2) 0.0607(8) Uani 1 1 d .
H17 H 0.8059 0.8095 0.1339 0.073 Uiso 1 1 calc R
C18 C 0.9403(2) 0.80489(6) 0.2780(2) 0.0602(8) Uani 1 1 d .
H18 H 0.9254 0.7813 0.2894 0.072 Uiso 1 1 calc R
C19 C 0.8015(2) 0.87514(7) 0.0705(2) 0.0556(7) Uani 1 1 d .
H19 H 0.7574 0.8614 0.0106 0.067 Uiso 1 1 calc R
C20 C 0.7821(2) 0.90934(7) 0.0630(2) 0.0563(7) Uani 1 1 d .
H20 H 0.8265 0.9224 0.1245 0.068 Uiso 1 1 calc R
C21 C 0.7005(2) 0.92934(7) -0.0282(2) 0.0500(7) Uani 1 1 d .
C22 C 0.7047(3) 0.96557(7) -0.0261(2) 0.0700(9) Uani 1 1 d .
H22 H 0.7568 0.9767 0.0359 0.084 Uiso 1 1 calc R
C23 C 0.6344(3) 0.98568(7) -0.1127(2) 0.0669(8) Uani 1 1 d .
H23 H 0.6402 1.0100 -0.1089 0.080 Uiso 1 1 calc R
C24 C 0.5559(3) 0.96999(7) -0.2045(2) 0.0554(7) Uani 1 1 d .
C25 C 0.5502(2) 0.93399(7) -0.2091(2) 0.0608(8) Uani 1 1 d .
H25 H 0.4983 0.9230 -0.2717 0.073 Uiso 1 1 calc R
C26 C 0.6205(2) 0.91399(7) -0.1221(2) 0.0568(7) Uani 1 1 d .
H26 H 0.6143 0.8897 -0.1263 0.068 Uiso 1 1 calc R
C27 C 0.4212(3) 1.01513(7) -0.2796(2) 0.0650(8) Uani 1 1 d .
H27 H 0.4276 1.0221 -0.2042 0.078 Uiso 1 1 calc R
C28 C 0.3393(3) 1.03548(7) -0.3718(3) 0.0596(8) Uani 1 1 d .
C30 C 0.1719(3) 1.07197(8) -0.4189(4) 0.0862(10) Uani 1 1 d .
H30 H 0.1102 1.0856 -0.3973 0.103 Uiso 1 1 calc R
C31 C 0.1747(3) 1.07125(8) -0.5319(3) 0.0806(10) Uani 1 1 d .
H31 H 0.1146 1.0834 -0.5857 0.097 Uiso 1 1 calc R
C32 C 0.2676(3) 1.05235(8) -0.5647(3) 0.0751(9) Uani 1 1 d .
H32 H 0.2738 1.0520 -0.6408 0.090 Uiso 1 1 calc R
C33 C 0.5442(3) 0.69441(8) 0.4665(3) 0.0736(9) Uani 1 1 d .
H33 H 0.5220 0.6708 0.4603 0.088 Uiso 1 1 calc R
C34 C 0.5210(3) 0.71385(8) 0.5551(3) 0.0699(9) Uani 1 1 d .
H34 H 0.4848 0.7034 0.6101 0.084 Uiso 1 1 calc R
C35 C 0.5514(3) 0.74893(7) 0.5627(2) 0.0621(8) Uani 1 1 d .
H35 H 0.5347 0.7624 0.6222 0.075 Uiso 1 1 calc R
C36 C 0.6065(2) 0.76402(7) 0.4818(3) 0.0558(7) Uani 1 1 d .
C37 C 0.6304(3) 0.74410(8) 0.3942(3) 0.0718(9) Uani 1 1 d .
H37 H 0.6676 0.7542 0.3394 0.086 Uiso 1 1 calc R
C38 C 0.5996(3) 0.70940(8) 0.3872(3) 0.0777(9) Uani 1 1 d .
H38 H 0.6165 0.6959 0.3279 0.093 Uiso 1 1 calc R
C39 C 0.7179(2) 0.81298(7) 0.5885(2) 0.0531(7) Uani 1 1 d .
C40 C 0.8054(2) 0.79136(7) 0.6569(2) 0.0631(8) Uani 1 1 d .
H40 H 0.8128 0.7683 0.6341 0.076 Uiso 1 1 calc R
C41 C 0.8814(3) 0.80283(8) 0.7569(3) 0.0734(9) Uani 1 1 d .
H41 H 0.9387 0.7875 0.8013 0.088 Uiso 1 1 calc R
C42 C 0.8739(3) 0.83658(8) 0.7921(2) 0.0732(9) Uani 1 1 d .
H42 H 0.9257 0.8445 0.8601 0.088 Uiso 1 1 calc R
C43 C 0.7887(3) 0.85844(7) 0.7254(3) 0.0704(9) Uani 1 1 d .
H43 H 0.7836 0.8816 0.7482 0.085 Uiso 1 1 calc R
C44 C 0.7097(2) 0.84708(7) 0.6246(2) 0.0630(8) Uani 1 1 d .
H44 H 0.6512 0.8624 0.5814 0.076 Uiso 1 1 calc R
C45 C 0.5790(3) 0.82228(7) 0.3978(2) 0.0552(7) Uani 1 1 d .
C46 C 0.4525(3) 0.81863(7) 0.3492(2) 0.0604(8) Uani 1 1 d .
H46 H 0.4063 0.8015 0.3769 0.073 Uiso 1 1 calc R
C47 C 0.3926(2) 0.83966(7) 0.2607(2) 0.0583(7) Uani 1 1 d .
H47 H 0.3067 0.8367 0.2299 0.070 Uiso 1 1 calc R
C48 C 0.4587(3) 0.86544(7) 0.2164(2) 0.0512(7) Uani 1 1 d .
C49 C 0.5865(3) 0.86843(7) 0.2646(2) 0.0615(8) Uani 1 1 d .
H49 H 0.6335 0.8852 0.2364 0.074 Uiso 1 1 calc R
C50 C 0.6459(2) 0.84716(7) 0.3536(2) 0.0625(8) Uani 1 1 d .
H50 H 0.7321 0.8497 0.3840 0.075 Uiso 1 1 calc R
C51 C 0.3983(3) 0.88895(6) 0.1236(2) 0.0599(8) Uani 1 1 d .
H51 H 0.4515 0.9020 0.0889 0.072 Uiso 1 1 calc R
C52 C 0.2764(3) 0.89351(6) 0.0846(2) 0.0598(8) Uani 1 1 d .
H52 H 0.2242 0.8799 0.1190 0.072 Uiso 1 1 calc R
C53 C 0.2120(3) 0.91718(7) -0.0059(2) 0.0524(7) Uani 1 1 d .
C54 C 0.0827(3) 0.91997(7) -0.0279(2) 0.0695(9) Uani 1 1 d .
H54 H 0.0382 0.9063 0.0138 0.083 Uiso 1 1 calc R
C55 C 0.0170(3) 0.94258(7) -0.1101(2) 0.0697(9) Uani 1 1 d .
H55 H -0.0705 0.9439 -0.1227 0.084 Uiso 1 1 calc R
C56 C 0.0795(3) 0.96307(7) -0.1734(2) 0.0563(7) Uani 1 1 d .
C57 C 0.2088(3) 0.95923(7) -0.1565(2) 0.0605(8) Uani 1 1 d .
H57 H 0.2521 0.9715 -0.2025 0.073 Uiso 1 1 calc R
C58 C 0.2744(3) 0.93737(7) -0.0720(2) 0.0568(7) Uani 1 1 d .
H58 H 0.3619 0.9362 -0.0592 0.068 Uiso 1 1 calc R
C59 C -0.0680(3) 1.00553(7) -0.2410(2) 0.0698(9) Uani 1 1 d .
H59 H -0.0855 1.0048 -0.1686 0.084 Uiso 1 1 calc R
C60 C -0.1431(3) 1.02933(7) -0.3278(3) 0.0636(8) Uani 1 1 d .
C62 C -0.3074(3) 1.06736(8) -0.3727(3) 0.0834(10) Uani 1 1 d .
H62 H -0.3730 1.0794 -0.3516 0.100 Uiso 1 1 calc R
C63 C -0.2903(4) 1.07255(8) -0.4792(3) 0.0854(11) Uani 1 1 d .
H63 H -0.3426 1.0877 -0.5295 0.103 Uiso 1 1 calc R
C64 C -0.1945(4) 1.05511(9) -0.5116(3) 0.0885(11) Uani 1 1 d .
H64 H -0.1806 1.0580 -0.5848 0.106 Uiso 1 1 calc R
C65 C -0.1188(3) 1.03312(8) -0.4341(3) 0.0776(9) Uani 1 1 d .
H65 H -0.0524 1.0211 -0.4537 0.093 Uiso 1 1 calc R
C66 C 0.3503(3) 1.03408(7) -0.4839(3) 0.0681(8) Uani 1 1 d .
H66 H 0.4136 1.0208 -0.5039 0.082 Uiso 1 1 calc R
N1 N 1.1054(2) 0.80545(5) 0.45259(18) 0.0666(7) Uani 1 1 d .
N2 N 0.4827(2) 0.98876(6) -0.29884(18) 0.0623(6) Uani 1 1 d .
N3 N 0.2513(2) 1.05460(6) -0.3381(2) 0.0736(7) Uani 1 1 d .
N5 N 0.0185(2) 0.98626(6) -0.26098(19) 0.0683(7) Uani 1 1 d .
N6 N -0.2365(3) 1.04611(6) -0.2951(2) 0.0775(8) Uani 1 1 d .

loop_
_atom_site_aniso_label
_atom_site_aniso_U_11
_atom_site_aniso_U_22
_atom_site_aniso_U_33
_atom_site_aniso_U_23
_atom_site_aniso_U_13
_atom_site_aniso_U_12
N4 0.0771(17) 0.0534(15) 0.0534(15) 0.0027(12) -0.0053(13) -0.0110(13)
C1 0.084(2) 0.060(2) 0.0496(19) -0.0013(15) 0.0005(18) -0.0166(18)
C2 0.089(3) 0.0544(18) 0.058(2) -0.0095(16) 0.0213(18) 0.0096(17)
C3 0.0558(18) 0.0626(19) 0.0580(19) -0.0043(15) 0.0101(16) 0.0024(15)
C4 0.059(2) 0.0500(17) 0.0446(17) -0.0011(14) 0.0082(15) 0.0071(14)
C5 0.063(2) 0.075(2) 0.0529(19) -0.0103(16) 0.0089(16) 0.0110(16)
C6 0.0561(19) 0.084(2) 0.064(2) -0.0030(18) 0.0058(17) 0.0032(18)
C7 0.0582(19) 0.0511(18) 0.0435(18) -0.0049(15) -0.0017(15) 0.0100(14)
C8 0.0528(18) 0.0599(19) 0.0533(19) -0.0041(15) 0.0086(15) -0.0007(15)
C9 0.066(2) 0.069(2) 0.063(2) -0.0127(18) 0.0056(17) 0.0109(17)
C10 0.070(2) 0.056(2) 0.078(2) -0.009(2) -0.0085(19) 0.0158(17)
C11 0.089(2) 0.066(2) 0.067(2) 0.0167(18) 0.0113(19) 0.0073(18)
C12 0.087(2) 0.074(2) 0.0474(19) 0.0011(17) 0.0153(17) 0.0185(18)
C13 0.0570(18) 0.0504(17) 0.0477(17) -0.0033(14) 0.0070(14) 0.0072(14)
C14 0.0558(18) 0.0626(19) 0.0519(18) -0.0050(15) -0.0005(15) -0.0072(15)
C15 0.0624(19) 0.0566(18) 0.0527(18) 0.0044(15) 0.0076(15) -0.0041(15)
C16 0.0437(17) 0.0591(18) 0.0442(17) -0.0006(14) 0.0071(14) 0.0009(14)
C17 0.0553(18) 0.0535(18) 0.065(2) -0.0066(15) -0.0049(15) 0.0000(15)
C18 0.0636(19) 0.0465(16) 0.0626(19) -0.0024(15) -0.0021(16) -0.0001(14)
C19 0.0545(18) 0.0555(18) 0.0554(18) -0.0016(15) 0.0094(15) -0.0019(15)
C20 0.0538(18) 0.072(2) 0.0406(17) -0.0027(15) 0.0056(14) -0.0008(15)
C21 0.0527(18) 0.0510(17) 0.0477(17) 0.0009(14) 0.0141(14) 0.0008(14)
C22 0.080(2) 0.059(2) 0.061(2) -0.0064(16) -0.0049(17) 0.0041(17)
C23 0.081(2) 0.0489(17) 0.067(2) -0.0041(17) 0.0098(18) -0.0002(16)
C24 0.0607(19) 0.0576(19) 0.0489(18) 0.0060(16) 0.0146(15) 0.0070(15)
C25 0.0637(19) 0.0543(18) 0.0596(19) -0.0033(15) 0.0041(16) -0.0008(15)
C26 0.0620(19) 0.0483(16) 0.0589(19) 0.0046(15) 0.0112(16) -0.0013(14)
C27 0.068(2) 0.065(2) 0.063(2) -0.0002(17) 0.0160(17) -0.0049(17)
C28 0.058(2) 0.0516(18) 0.068(2) 0.0022(17) 0.0116(18) -0.0015(15)
C30 0.072(2) 0.076(2) 0.112(3) -0.004(2) 0.025(2) 0.0182(18)
C31 0.068(2) 0.069(2) 0.101(3) 0.009(2) 0.010(2) 0.0084(18)
C32 0.085(2) 0.077(2) 0.065(2) 0.0182(18) 0.021(2) 0.0095(19)
C33 0.066(2) 0.0476(19) 0.097(3) -0.002(2) -0.001(2) -0.0021(16)
C34 0.063(2) 0.068(2) 0.075(2) 0.0198(19) 0.0085(18) -0.0063(17)
C35 0.067(2) 0.060(2) 0.059(2) 0.0018(16) 0.0135(16) 0.0045(16)
C36 0.0569(19) 0.0562(19) 0.0498(19) 0.0021(16) 0.0026(15) -0.0066(15)
C37 0.083(2) 0.072(2) 0.062(2) -0.0091(18) 0.0211(18) -0.0155(18)
C38 0.083(2) 0.068(2) 0.082(3) -0.016(2) 0.021(2) -0.0050(19)
C39 0.0534(18) 0.0547(18) 0.0515(18) -0.0020(15) 0.0127(15) -0.0066(15)
C40 0.0551(19) 0.0586(18) 0.069(2) -0.0063(16) 0.0012(16) 0.0014(15)
C41 0.060(2) 0.071(2) 0.080(2) -0.0049(18) -0.0020(18) -0.0019(17)
C42 0.070(2) 0.079(2) 0.064(2) -0.0075(19) 0.0010(17) -0.0090(19)
C43 0.080(2) 0.062(2) 0.073(2) -0.0144(18) 0.0238(19) -0.0067(18)
C44 0.068(2) 0.0575(19) 0.062(2) -0.0003(16) 0.0109(17) 0.0040(15)
C45 0.058(2) 0.0538(18) 0.0533(19) 0.0036(15) 0.0109(16) -0.0045(15)
C46 0.057(2) 0.0648(19) 0.0607(19) 0.0061(16) 0.0168(16) -0.0112(15)
C47 0.0463(17) 0.0649(19) 0.064(2) -0.0016(16) 0.0120(15) -0.0042(15)
C48 0.0534(19) 0.0530(17) 0.0483(17) 0.0006(14) 0.0138(15) 0.0021(15)
C49 0.058(2) 0.0626(19) 0.066(2) 0.0079(16) 0.0172(16) -0.0073(15)
C50 0.0500(18) 0.0692(19) 0.066(2) 0.0093(16) 0.0082(16) -0.0035(16)
C51 0.063(2) 0.0599(18) 0.0588(19) -0.0016(15) 0.0173(16) 0.0009(16)
C52 0.066(2) 0.0571(18) 0.0582(19) 0.0030(15) 0.0173(17) 0.0022(16)
C53 0.055(2) 0.0517(17) 0.0523(18) -0.0042(14) 0.0159(16) -0.0016(15)
C54 0.061(2) 0.080(2) 0.072(2) 0.0191(17) 0.0242(17) 0.0034(17)
C55 0.0496(19) 0.081(2) 0.078(2) 0.0152(18) 0.0133(17) 0.0057(17)
C56 0.062(2) 0.0522(18) 0.056(2) 0.0023(15) 0.0157(17) -0.0018(16)
C57 0.062(2) 0.0612(19) 0.063(2) -0.0016(16) 0.0223(16) -0.0086(16)
C58 0.0495(18) 0.0587(18) 0.061(2) -0.0063(16) 0.0095(16) -0.0018(15)
C59 0.079(2) 0.068(2) 0.061(2) 0.0043(17) 0.0128(18) 0.0016(18)
C60 0.076(2) 0.0555(19) 0.057(2) 0.0020(17) 0.0109(18) -0.0007(17)
C62 0.091(3) 0.070(2) 0.082(3) 0.008(2) 0.003(2) 0.0208(19)
C63 0.101(3) 0.071(2) 0.072(3) 0.006(2) -0.005(2) 0.000(2)
C64 0.123(3) 0.081(3) 0.056(2) 0.014(2) 0.011(2) -0.009(2)
C65 0.092(3) 0.069(2) 0.077(3) 0.0067(19) 0.031(2) 0.0033(18)
C66 0.066(2) 0.074(2) 0.068(2) 0.0052(18) 0.0220(18) 0.0194(16)
N1 0.0871(18) 0.0519(15) 0.0477(15) -0.0091(12) -0.0126(13) 0.0137(13)
N2 0.0661(16) 0.0585(15) 0.0632(16) 0.0055(13) 0.0166(13) 0.0073(13)
N3 0.0722(18) 0.0720(18) 0.081(2) 0.0002(15) 0.0262(16) 0.0153(14)
N5 0.0666(18) 0.0641(17) 0.0709(18) 0.0056(14) 0.0086(14) 0.0027(13)
N6 0.093(2) 0.0694(18) 0.0708(19) 0.0039(15) 0.0191(16) 0.0160(15)

loop_
_atom_type_symbol
_atom_type_description
_atom_type_scat_dispersion_real
_atom_type_scat_dispersion_imag
_atom_type_scat_source
C C 0.0033 0.0016 'International Tables Vol C Tables 4.2.6.8 and 6.1.1.4'
H H 0.0000 0.0000 'International Tables Vol C Tables 4.2.6.8 and 6.1.1.4'
N N 0.0061 0.0033 'International Tables Vol C Tables 4.2.6.8 and 6.1.1.4'

loop_
_geom_angle_atom_site_label_1
_geom_angle_atom_site_label_2
_geom_angle_atom_site_label_3
_geom_angle
C39 N4 C45 122.7(2)
C39 N4 C36 119.1(2)
C45 N4 C36 117.9(2)
C6 C1 C2 120.6(3)
C6 C1 H1 119.7
C2 C1 H1 119.7
C1 C2 C3 119.4(3)
C1 C2 H2 120.3
C3 C2 H2 120.3
C4 C3 C2 120.1(3)
C4 C3 H3 119.9
C2 C3 H3 119.9
C5 C4 C3 119.1(3)
C5 C4 N1 120.9(3)
C3 C4 N1 120.0(3)
C4 C5 C6 121.2(3)
C4 C5 H5 119.4
C6 C5 H5 119.4
C1 C6 C5 119.5(3)
C1 C6 H6 120.2
C5 C6 H6 120.2
C8 C7 C12 119.5(3)
C8 C7 N1 121.1(3)
C12 C7 N1 119.3(3)
C9 C8 C7 120.7(3)
C9 C8 H8 119.6
C7 C8 H8 119.6
C8 C9 C10 119.7(3)
C8 C9 H9 120.2
C10 C9 H9 120.2
C9 C10 C11 120.4(3)
C9 C10 H10 119.8
C11 C10 H10 119.8
C10 C11 C12 120.0(3)
C10 C11 H11 120.0
C12 C11 H11 120.0
C11 C12 C7 119.7(3)
C11 C12 H12 120.2
C7 C12 H12 120.2
C18 C13 C14 117.5(2)
C18 C13 N1 121.9(2)
C14 C13 N1 120.6(2)
C15 C14 C13 120.8(2)
C15 C14 H14 119.6
C13 C14 H14 119.6
C14 C15 C16 121.9(3)
C14 C15 H15 119.0
C16 C15 H15 119.0
C17 C16 C15 116.7(2)
C17 C16 C19 120.3(2)
C15 C16 C19 122.9(2)
C18 C17 C16 121.5(2)
C18 C17 H17 119.2
C16 C17 H17 119.2
C17 C18 C13 121.3(3)
C17 C18 H18 119.3
C13 C18 H18 119.3
C20 C19 C16 125.7(2)
C20 C19 H19 117.2
C16 C19 H19 117.2
C19 C20 C21 128.9(2)
C19 C20 H20 115.5
C21 C20 H20 115.5
C22 C21 C26 116.7(2)
C22 C21 C20 119.8(2)
C26 C21 C20 123.4(2)
C23 C22 C21 122.2(3)
C23 C22 H22 118.9
C21 C22 H22 118.9
C24 C23 C22 120.1(3)
C24 C23 H23 119.9
C22 C23 H23 119.9
C23 C24 C25 118.9(3)
C23 C24 N2 123.7(3)
C25 C24 N2 117.3(3)
C26 C25 C24 120.7(3)
C26 C25 H25 119.6
C24 C25 H25 119.6
C25 C26 C21 121.3(2)
C25 C26 H26 119.3
C21 C26 H26 119.3
N2 C27 C28 122.6(3)
N2 C27 H27 118.7
C28 C27 H27 118.7
N3 C28 C66 122.9(3)
N3 C28 C27 114.3(3)
C66 C28 C27 122.8(3)
N3 C30 C31 124.2(3)
N3 C30 H30 117.9
C31 C30 H30 117.9
C30 C31 C32 118.7(3)
C30 C31 H31 120.7
C32 C31 H31 120.7
C66 C32 C31 118.6(3)
C66 C32 H32 120.7
C31 C32 H32 120.7
C38 C33 C34 120.3(3)
C38 C33 H33 119.9
C34 C33 H33 119.9
C33 C34 C35 119.7(3)
C33 C34 H34 120.1
C35 C34 H34 120.1
C36 C35 C34 119.8(3)
C36 C35 H35 120.1
C34 C35 H35 120.1
C37 C36 C35 119.8(3)
C37 C36 N4 119.9(3)
C35 C36 N4 120.3(3)
C38 C37 C36 120.0(3)
C38 C37 H37 120.0
C36 C37 H37 120.0
C33 C38 C37 120.4(3)
C33 C38 H38 119.8
C37 C38 H38 119.8
C40 C39 C44 117.5(3)
C40 C39 N4 120.6(3)
C44 C39 N4 121.8(3)
C41 C40 C39 121.9(3)
C41 C40 H40 119.0
C39 C40 H40 119.0
C42 C41 C40 120.5(3)
C42 C41 H41 119.7
C40 C41 H41 119.7
C43 C42 C41 118.5(3)
C43 C42 H42 120.8
C41 C42 H42 120.8
C42 C43 C44 121.7(3)
C42 C43 H43 119.1
C44 C43 H43 119.1
C39 C44 C43 119.8(3)
C39 C44 H44 120.1
C43 C44 H44 120.1
C50 C45 C46 118.2(3)
C50 C45 N4 121.3(3)
C46 C45 N4 120.5(3)
C47 C46 C45 121.5(3)
C47 C46 H46 119.2
C45 C46 H46 119.2
C46 C47 C48 120.9(3)
C46 C47 H47 119.6
C48 C47 H47 119.6
C49 C48 C47 117.0(2)
C49 C48 C51 120.2(3)
C47 C48 C51 122.8(3)
C50 C49 C48 121.7(3)
C50 C49 H49 119.2
C48 C49 H49 119.2
C45 C50 C49 120.6(3)
C45 C50 H50 119.7
C49 C50 H50 119.7
C52 C51 C48 126.5(3)
C52 C51 H51 116.7
C48 C51 H51 116.7
C51 C52 C53 128.4(3)
C51 C52 H52 115.8
C53 C52 H52 115.8
C54 C53 C58 117.3(3)
C54 C53 C52 119.1(3)
C58 C53 C52 123.6(3)
C53 C54 C55 121.7(3)
C53 C54 H54 119.1
C55 C54 H54 119.1
C56 C55 C54 120.7(3)
C56 C55 H55 119.6
C54 C55 H55 119.6
C55 C56 C57 118.2(3)
C55 C56 N5 124.0(3)
C57 C56 N5 117.7(3)
C58 C57 C56 120.8(3)
C58 C57 H57 119.6
C56 C57 H57 119.6
C57 C58 C53 121.1(3)
C57 C58 H58 119.5
C53 C58 H58 119.5
N5 C59 C60 122.7(3)
N5 C59 H59 118.6
C60 C59 H59 118.6
N6 C60 C65 123.0(3)
N6 C60 C59 115.0(3)
C65 C60 C59 121.9(3)
N6 C62 C63 124.5(3)
N6 C62 H62 117.7
C63 C62 H62 117.7
C62 C63 C64 118.5(3)
C62 C63 H63 120.7
C64 C63 H63 120.7
C63 C64 C65 118.8(3)
C63 C64 H64 120.6
C65 C64 H64 120.6
C60 C65 C64 118.8(3)
C60 C65 H65 120.6
C64 C65 H65 120.6
C32 C66 C28 119.2(3)
C32 C66 H66 120.4
C28 C66 H66 120.4
C13 N1 C7 120.8(2)
C13 N1 C4 120.3(2)
C7 N1 C4 118.4(2)
C27 N2 C24 118.8(3)
C30 N3 C28 116.4(3)
C59 N5 C56 117.9(3)
C60 N6 C62 116.3(3)

loop_
_geom_bond_atom_site_label_1
_geom_bond_atom_site_label_2
_geom_bond_distance
N4 C39 1.392(3)
N4 C45 1.416(3)
N4 C36 1.423(3)
C1 C6 1.359(3)
C1 C2 1.375(4)
C1 H1 0.9300
C2 C3 1.385(3)
C2 H2 0.9300
C3 C4 1.375(3)
C3 H3 0.9300
C4 C5 1.365(3)
C4 N1 1.420(3)
C5 C6 1.373(3)
C5 H5 0.9300
C6 H6 0.9300
C7 C8 1.374(3)
C7 C12 1.378(3)
C7 N1 1.417(3)
C8 C9 1.364(3)
C8 H8 0.9300
C9 C10 1.369(4)
C9 H9 0.9300
C10 C11 1.369(4)
C10 H10 0.9300
C11 C12 1.376(4)
C11 H11 0.9300
C12 H12 0.9300
C13 C18 1.380(3)
C13 C14 1.389(3)
C13 N1 1.400(3)
C14 C15 1.374(3)
C14 H14 0.9300
C15 C16 1.387(3)
C15 H15 0.9300
C16 C17 1.386(3)
C16 C19 1.455(3)
C17 C18 1.376(3)
C17 H17 0.9300
C18 H18 0.9300
C19 C20 1.322(3)
C19 H19 0.9300
C20 C21 1.459(3)
C20 H20 0.9300
C21 C22 1.383(3)
C21 C26 1.387(3)
C22 C23 1.375(3)
C22 H22 0.9300
C23 C24 1.368(3)
C23 H23 0.9300
C24 C25 1.376(3)
C24 N2 1.421(3)
C25 C26 1.376(3)
C25 H25 0.9300
C26 H26 0.9300
C27 N2 1.258(3)
C27 C28 1.474(4)
C27 H27 0.9300
C28 N3 1.337(3)
C28 C66 1.376(4)
C30 N3 1.321(4)
C30 C31 1.363(4)
C30 H30 0.9300
C31 C32 1.369(4)
C31 H31 0.9300
C32 C66 1.356(3)
C32 H32 0.9300
C33 C38 1.361(4)
C33 C34 1.366(4)
C33 H33 0.9300
C34 C35 1.377(4)
C34 H34 0.9300
C35 C36 1.376(3)
C35 H35 0.9300
C36 C37 1.369(3)
C37 C38 1.364(4)
C37 H37 0.9300
C38 H38 0.9300
C39 C40 1.380(3)
C39 C44 1.381(3)
C40 C41 1.365(3)
C40 H40 0.9300
C41 C42 1.364(4)
C41 H41 0.9300
C42 C43 1.363(3)
C42 H42 0.9300
C43 C44 1.385(3)
C43 H43 0.9300
C44 H44 0.9300
C45 C50 1.373(3)
C45 C46 1.375(3)
C46 C47 1.371(3)
C46 H46 0.9300
C47 C48 1.393(3)
C47 H47 0.9300
C48 C49 1.384(3)
C48 C51 1.464(3)
C49 C50 1.379(3)
C49 H49 0.9300
C50 H50 0.9300
C51 C52 1.313(3)
C51 H51 0.9300
C52 C53 1.463(3)
C52 H52 0.9300
C53 C54 1.375(4)
C53 C58 1.388(3)
C54 C55 1.381(3)
C54 H54 0.9300
C55 C56 1.372(3)
C55 H55 0.9300
C56 C57 1.382(4)
C56 N5 1.418(3)
C57 C58 1.380(3)
C57 H57 0.9300
C58 H58 0.9300
C59 N5 1.259(3)
C59 C60 1.480(4)
C59 H59 0.9300
C60 N6 1.332(3)
C60 C65 1.366(4)
C62 N6 1.339(3)
C62 C63 1.345(4)
C62 H62 0.9300
C63 C64 1.364(4)
C63 H63 0.9300
C64 C65 1.378(4)
C64 H64 0.9300
C65 H65 0.9300
C66 H66 0.9300

loop_
_geom_torsion_atom_site_label_1
_geom_torsion_atom_site_label_2
_geom_torsion_atom_site_label_3
_geom_torsion_atom_site_label_4
_geom_torsion
C6 C1 C2 C3 -0.4(4)
C1 C2 C3 C4 -0.3(4)
C2 C3 C4 C5 1.1(4)
C2 C3 C4 N1 -179.6(2)
C3 C4 C5 C6 -1.2(4)
N1 C4 C5 C6 179.5(2)
C2 C1 C6 C5 0.3(4)
C4 C5 C6 C1 0.5(4)
C12 C7 C8 C9 -0.6(4)
N1 C7 C8 C9 178.7(2)
C7 C8 C9 C10 -0.2(4)
C8 C9 C10 C11 1.0(4)
C9 C10 C11 C12 -1.0(4)
C10 C11 C12 C7 0.2(4)
C8 C7 C12 C11 0.6(4)
N1 C7 C12 C11 -178.7(2)
C18 C13 C14 C15 4.0(4)
N1 C13 C14 C15 -176.8(2)
C13 C14 C15 C16 -1.1(4)
C14 C15 C16 C17 -2.5(4)
C14 C15 C16 C19 175.6(2)
C15 C16 C17 C18 3.3(4)
C19 C16 C17 C18 -174.8(2)
C16 C17 C18 C13 -0.5(4)
C14 C13 C18 C17 -3.2(4)
N1 C13 C18 C17 177.7(2)
C17 C16 C19 C20 157.3(3)
C15 C16 C19 C20 -20.7(4)
C16 C19 C20 C21 179.2(2)
C19 C20 C21 C22 -172.3(3)
C19 C20 C21 C26 4.9(5)
C26 C21 C22 C23 -0.6(4)
C20 C21 C22 C23 176.8(3)
C21 C22 C23 C24 0.7(5)
C22 C23 C24 C25 -0.9(4)
C22 C23 C24 N2 -178.2(3)
C23 C24 C25 C26 1.1(4)
N2 C24 C25 C26 178.6(2)
C24 C25 C26 C21 -1.0(4)
C22 C21 C26 C25 0.7(4)
C20 C21 C26 C25 -176.6(2)
N2 C27 C28 N3 159.0(3)
N2 C27 C28 C66 -19.2(4)
N3 C30 C31 C32 -2.2(5)
C30 C31 C32 C66 2.4(5)
C38 C33 C34 C35 1.4(4)
C33 C34 C35 C36 -0.9(4)
C34 C35 C36 C37 0.2(4)
C34 C35 C36 N4 -179.8(2)
C39 N4 C36 C37 -123.9(3)
C45 N4 C36 C37 61.8(4)
C39 N4 C36 C35 56.1(4)
C45 N4 C36 C35 -118.2(3)
C35 C36 C37 C38 0.0(4)
N4 C36 C37 C38 180.0(2)
C34 C33 C38 C37 -1.2(5)
C36 C37 C38 C33 0.5(4)
C45 N4 C39 C40 -158.3(3)
C36 N4 C39 C40 27.7(4)
C45 N4 C39 C44 23.7(4)
C36 N4 C39 C44 -150.3(3)
C44 C39 C40 C41 0.2(4)
N4 C39 C40 C41 -177.8(3)
C39 C40 C41 C42 -0.7(5)
C40 C41 C42 C43 0.2(5)
C41 C42 C43 C44 0.8(5)
C40 C39 C44 C43 0.7(4)
N4 C39 C44 C43 178.8(2)
C42 C43 C44 C39 -1.2(4)
C39 N4 C45 C50 49.2(4)
C36 N4 C45 C50 -136.8(3)
C39 N4 C45 C46 -132.5(3)
C36 N4 C45 C46 41.6(4)
C50 C45 C46 C47 -1.6(4)
N4 C45 C46 C47 -179.9(2)
C45 C46 C47 C48 0.4(4)
C46 C47 C48 C49 0.7(4)
C46 C47 C48 C51 -178.7(2)
C47 C48 C49 C50 -0.7(4)
C51 C48 C49 C50 178.7(2)
C46 C45 C50 C49 1.5(4)
N4 C45 C50 C49 179.9(2)
C48 C49 C50 C45 -0.4(4)
C49 C48 C51 C52 -166.6(3)
C47 C48 C51 C52 12.9(4)
C48 C51 C52 C53 178.6(2)
C51 C52 C53 C54 -174.9(3)
C51 C52 C53 C58 4.9(4)
C58 C53 C54 C55 -1.7(4)
C52 C53 C54 C55 178.2(2)
C53 C54 C55 C56 0.2(4)
C54 C55 C56 C57 3.1(4)
C54 C55 C56 N5 178.5(3)
C55 C56 C57 C58 -4.9(4)
N5 C56 C57 C58 179.3(2)
C56 C57 C58 C53 3.6(4)
C54 C53 C58 C57 -0.2(4)
C52 C53 C58 C57 179.9(2)
N5 C59 C60 N6 175.7(3)
N5 C59 C60 C65 -3.3(4)
N6 C62 C63 C64 0.0(5)
C62 C63 C64 C65 -0.4(5)
N6 C60 C65 C64 -0.4(5)
C59 C60 C65 C64 178.5(3)
C63 C64 C65 C60 0.6(5)
C31 C32 C66 C28 -0.9(4)
N3 C28 C66 C32 -1.0(4)
C27 C28 C66 C32 177.0(3)
C18 C13 N1 C7 31.2(4)
C14 C13 N1 C7 -148.0(3)
C18 C13 N1 C4 -156.9(3)
C14 C13 N1 C4 24.0(4)
C8 C7 N1 C13 51.3(4)
C12 C7 N1 C13 -129.4(3)
C8 C7 N1 C4 -120.8(3)
C12 C7 N1 C4 58.5(4)
C5 C4 N1 C13 -122.7(3)
C3 C4 N1 C13 58.0(4)
C5 C4 N1 C7 49.5(4)
C3 C4 N1 C7 -129.8(3)
C28 C27 N2 C24 -177.9(2)
C23 C24 N2 C27 -46.2(4)
C25 C24 N2 C27 136.4(3)
C31 C30 N3 C28 0.4(5)
C66 C28 N3 C30 1.3(4)
C27 C28 N3 C30 -176.9(3)
C60 C59 N5 C56 -176.5(2)
C55 C56 N5 C59 45.0(4)
C57 C56 N5 C59 -139.5(3)
C65 C60 N6 C62 0.1(4)
C59 C60 N6 C62 -178.9(2)
C63 C62 N6 C60 0.1(5)
